data_7710369
loop_
_publ_author_name
'Li, Rui-Xia'
'Sun, Hui-Ying'
'Liang, Hai-Chao'
'Yi, Cheng'
'Yao, Nian-Tao'
'Meng, Yin-Shan'
'Xiong, Jin'
'Liu, Tao'
'Zhu, Yuan-Yuan'

_publ_section_title
;
 Slow magnetic relaxation in mononuclear octa-coordinate Fe(ii) and Co(ii)
 complexes from a Bpybox ligand
;
_journal_name_full 'Dalton Transactions'
_journal_paper_doi 10.1039/D2DT00865C
_journal_year 2022
_chemical_compound_source none
_chemical_formula_moiety 'C32 H28 Fe N8 O4, 2(Cl O4), 0.5(C2 H3 N)'
_chemical_formula_sum 'C33 H29.5 Cl2 Fe N8.5 O12'
_chemical_formula_weight 863.90
_chemical_name_common 1-Fe
_chemical_name_systematic 1-Fe
_space_group_crystal_system monoclinic
_space_group_IT_number 14
_space_group_name_Hall '-P 2yn'
_space_group_name_H-M_alt 'P 1 21/n 1'
_atom_sites_solution_hydrogens geom
_atom_sites_solution_primary dual
_audit_creation_date 2022-02-25
_audit_creation_method
;
Olex2 1.5
(compiled 2021.12.09 svn.r5202d8cf for OlexSys, GUI svn.r6439)
;
_audit_update_record
;
2022-02-25 deposited with the CCDC.	2022-05-16 downloaded from the CCDC.
;
_cell_angle_alpha 90
_cell_angle_beta 101.692(4)
_cell_angle_gamma 90
_cell_formula_units_Z 8
_cell_length_a 25.844(3)
_cell_length_b 8.7570(11)
_cell_length_c 31.467(3)
_cell_measurement_reflns_used 9456
_cell_measurement_temperature 120.0
_cell_measurement_theta_max 27.51
_cell_measurement_theta_min 2.29
_cell_volume 6973.7(14)
_computing_cell_refinement 'SAINT V8.40A (Bruker, 2019)'
_computing_data_collection 'SAINT V8.40A (Bruker, 2019)'
_computing_data_reduction 'SAINT V8.40A (Bruker, 2019)'
_computing_molecular_graphics 'Olex2 1.5 (Dolomanov et al., 2009)'
_computing_publication_material 'Olex2 1.5 (Dolomanov et al., 2009)'
_computing_structure_refinement 'SHELXL 2018/3 (Sheldrick, 2015)'
_computing_structure_solution 'ShelXT (Sheldrick, 2015)'
_diffrn_ambient_temperature 120.0
_diffrn_measured_fraction_theta_full 1.000
_diffrn_measured_fraction_theta_max 0.995
_diffrn_measurement_device_type 'Bruker APEX-II CCD'
_diffrn_measurement_method '\f and \w scans'
_diffrn_radiation_type MoK\a
_diffrn_radiation_wavelength 0.71073
_diffrn_reflns_av_R_equivalents 0.0765
_diffrn_reflns_av_unetI/netI 0.0582
_diffrn_reflns_Laue_measured_fraction_full 1.000
_diffrn_reflns_Laue_measured_fraction_max 0.995
_diffrn_reflns_limit_h_max 33
_diffrn_reflns_limit_h_min -33
_diffrn_reflns_limit_k_max 11
_diffrn_reflns_limit_k_min -11
_diffrn_reflns_limit_l_max 40
_diffrn_reflns_limit_l_min -40
_diffrn_reflns_number 90316
_diffrn_reflns_point_group_measured_fraction_full 1.000
_diffrn_reflns_point_group_measured_fraction_max 0.995
_diffrn_reflns_theta_full 25.242
_diffrn_reflns_theta_max 27.606
_diffrn_reflns_theta_min 2.280
_diffrn_source 'fine-focus sealed tube'
_diffrn_source_current 1.4
_diffrn_source_power 0.07
_diffrn_source_voltage 50.0
_diffrn_standards_number 0
_exptl_absorpt_coefficient_mu 0.665
_exptl_absorpt_correction_T_max 0.7456
_exptl_absorpt_correction_T_min 0.6579
_exptl_absorpt_correction_type multi-scan
_exptl_absorpt_process_details
;
SADABS-2016/2 (Bruker,2016/2) was used for absorption correction.
wR2(int) was 0.1382 before and 0.0670 after correction.
The Ratio of minimum to maximum transmission is 0.8824.
The \l/2 correction factor is Not present.
;
_exptl_crystal_colour 'dark red'
_exptl_crystal_density_diffrn 1.646
_exptl_crystal_description needle
_exptl_crystal_F_000 3544
_exptl_crystal_preparation 'Magnetic properties'
_exptl_crystal_recrystallization_method 'Re-crystallisation from solvent: acetonitrile'
_exptl_crystal_size_max 0.2
_exptl_crystal_size_mid 0.04
_exptl_crystal_size_min 0.02
_refine_diff_density_max 0.748
_refine_diff_density_min -0.599
_refine_diff_density_rms 0.075
_refine_ls_extinction_method none
_refine_ls_goodness_of_fit_ref 1.019
_refine_ls_hydrogen_treatment constr
_refine_ls_matrix_type full
_refine_ls_number_parameters 1019
_refine_ls_number_reflns 16122
_refine_ls_number_restraints 0
_refine_ls_restrained_S_all 1.019
_refine_ls_R_factor_all 0.0785
_refine_ls_R_factor_gt 0.0440
_refine_ls_shift/su_max 0.001
_refine_ls_shift/su_mean 0.000
_refine_ls_structure_factor_coef Fsqd
_refine_ls_weighting_details 'w=1/[\s^2^(Fo^2^)+(0.0338P)^2^+7.4866P] where P=(Fo^2^+2Fc^2^)/3'
_refine_ls_weighting_scheme calc
_refine_ls_wR_factor_gt 0.0902
_refine_ls_wR_factor_ref 0.1066
_reflns_Friedel_coverage 0.000
_reflns_number_gt 11308
_reflns_number_total 16122
_reflns_threshold_expression 'I > 2\s(I)'
_cod_data_source_file d2dt00865c2.cif
_cod_data_source_block 1-Fe
_cod_depositor_comments
;

2024-09-23
Z value and formula fixed to values more according to usual
chemical conventions.                 miguel
;
_cod_original_formula_sum 'C66 H59 Cl4 Fe2 N17 O24'
_cod_original_formula_weight 1727.80
_cod_original_formula_moiety '2(C32 H28 Fe N8 O4), 4(Cl O4), C2 H3 N'
_cod_original_formula_units_Z 4
_cod_original_cell_volume 6973.6(14)
_cod_database_code 7710369
_shelx_shelxl_version_number 2018/3
_shelx_space_group_comment
;
The symmetry employed for this shelxl refinement is uniquely defined
by the following loop, which should always be used as a source of
symmetry information in preference to the above space-group names.
They are only intended as comments.
;
_olex2_refinement_description
;
1. Fixed Uiso
 At 1.2 times of:
  All C(H) groups, All C(H,H) groups
 At 1.5 times of:
  All C(H,H,H) groups
2.a Secondary CH2 refined with riding coordinates:
 C1(H1A,H1B), C2(H2A,H2B), C15(H15A,H15B), C16(H16A,H16B), C17(H17A,H17B),
 C18(H18A,H18B), C31(H31A,H31B), C32(H32A,H32B), C33(H33A,H33B), C34(H34A,H34B),
  C47(H47A,H47B), C48(H48A,H48B), C49(H49A,H49B), C50(H50A,H50B), C63(H63A,
 H63B), C64(H64A,H64B)
2.b Aromatic/amide H refined with riding coordinates:
 C5(H5), C6(H6), C7(H7), C10(H10), C11(H11), C12(H12), C21(H21), C22(H22),
 C23(H23), C26(H26), C27(H27), C28(H28), C37(H37), C38(H38), C39(H39), C42(H42),
  C43(H43), C44(H44), C53(H53), C54(H54), C55(H55), C58(H58), C59(H59), C60(H60)
2.c Idealised Me refined as rotating group:
 C66(H66A,H66B,H66C)
;
_olex2_submission_special_instructions 'No special instructions were received'

loop_
_space_group_symop_operation_xyz
'x, y, z'
'-x+1/2, y+1/2, -z+1/2'
'-x, -y, -z'
'x-1/2, -y-1/2, z-1/2'

loop_
_atom_site_label
_atom_site_type_symbol
_atom_site_fract_x
_atom_site_fract_y
_atom_site_fract_z
_atom_site_U_iso_or_equiv
_atom_site_adp_type
_atom_site_occupancy
_atom_site_site_symmetry_order
_atom_site_calc_flag
_atom_site_refinement_flags_posn
_atom_site_refinement_flags_adp
_atom_site_refinement_flags_occupancy
_atom_site_disorder_assembly
_atom_site_disorder_group
Fe1 Fe 0.19950(2) 0.52431(4) 0.58577(2) 0.01685(9) Uani 1 1 d . . . . .
O1 O 0.15181(8) 0.9542(2) 0.52028(6) 0.0288(5) Uani 1 1 d . . . . .
O2 O 0.23529(8) 0.0952(2) 0.65503(6) 0.0311(5) Uani 1 1 d . . . . .
O3 O 0.12171(7) 0.2674(2) 0.47130(5) 0.0255(4) Uani 1 1 d . . . . .
O4 O 0.29246(7) 0.7867(2) 0.69411(5) 0.0243(4) Uani 1 1 d . . . . .
N1 N 0.19195(8) 0.7299(3) 0.54146(7) 0.0197(5) Uani 1 1 d . . . . .
N2 N 0.12329(8) 0.6622(3) 0.59054(6) 0.0186(5) Uani 1 1 d . . . . .
N3 N 0.14662(8) 0.4075(3) 0.62930(6) 0.0191(5) Uani 1 1 d . . . . .
N4 N 0.23879(8) 0.3111(3) 0.61649(6) 0.0197(5) Uani 1 1 d . . . . .
N5 N 0.14026(8) 0.3916(3) 0.53552(6) 0.0199(5) Uani 1 1 d . . . . .
N6 N 0.24036(9) 0.4373(2) 0.52944(6) 0.0195(5) Uani 1 1 d . . . . .
N7 N 0.28959(8) 0.5924(2) 0.59433(6) 0.0187(5) Uani 1 1 d . . . . .
N8 N 0.22722(8) 0.6579(3) 0.64960(7) 0.0209(5) Uani 1 1 d . . . . .
C1 C 0.21832(11) 0.7856(3) 0.50702(9) 0.0269(6) Uani 1 1 d . . . . .
H1A H 0.210604 0.718068 0.481275 0.032 Uiso 1 1 calc R U . . .
H1B H 0.257062 0.791128 0.517528 0.032 Uiso 1 1 calc R U . . .
C2 C 0.19498(12) 0.9440(4) 0.49631(10) 0.0316(7) Uani 1 1 d . . . . .
H2A H 0.221806 1.024084 0.505975 0.038 Uiso 1 1 calc R U . . .
H2B H 0.181324 0.955037 0.464713 0.038 Uiso 1 1 calc R U . . .
C3 C 0.15610(10) 0.8263(3) 0.54429(8) 0.0211(6) Uani 1 1 d . . . . .
C4 C 0.11773(10) 0.7998(3) 0.57195(8) 0.0207(5) Uani 1 1 d . . . . .
C5 C 0.07860(11) 0.9022(3) 0.57743(8) 0.0258(6) Uani 1 1 d . . . . .
H5 H 0.075885 1.000018 0.564130 0.031 Uiso 1 1 calc R U . . .
C6 C 0.04384(12) 0.8566(4) 0.60287(9) 0.0294(7) Uani 1 1 d . . . . .
H6 H 0.016931 0.924264 0.607810 0.035 Uiso 1 1 calc R U . . .
C7 C 0.04810(11) 0.7129(3) 0.62117(8) 0.0255(6) Uani 1 1 d . . . . .
H7 H 0.023678 0.679317 0.638039 0.031 Uiso 1 1 calc R U . . .
C8 C 0.08888(10) 0.6179(3) 0.61443(8) 0.0195(5) Uani 1 1 d . . . . .
C9 C 0.09938(10) 0.4624(3) 0.63296(7) 0.0184(5) Uani 1 1 d . . . . .
C10 C 0.06475(11) 0.3780(3) 0.65195(8) 0.0227(6) Uani 1 1 d . . . . .
H10 H 0.030818 0.417167 0.653214 0.027 Uiso 1 1 calc R U . . .
C11 C 0.08036(11) 0.2360(3) 0.66903(8) 0.0247(6) Uani 1 1 d . . . . .
H11 H 0.057442 0.177257 0.682672 0.030 Uiso 1 1 calc R U . . .
C12 C 0.12981(11) 0.1795(3) 0.66610(8) 0.0246(6) Uani 1 1 d . . . . .
H12 H 0.141687 0.082975 0.677986 0.030 Uiso 1 1 calc R U . . .
C13 C 0.16109(10) 0.2691(3) 0.64527(8) 0.0197(5) Uani 1 1 d . . . . .
C14 C 0.21329(10) 0.2263(3) 0.63806(8) 0.0199(5) Uani 1 1 d . . . . .
C15 C 0.28538(12) 0.0841(4) 0.64021(11) 0.0368(8) Uani 1 1 d . . . . .
H15A H 0.284513 -0.001322 0.619477 0.044 Uiso 1 1 calc R U . . .
H15B H 0.315250 0.068365 0.665016 0.044 Uiso 1 1 calc R U . . .
C16 C 0.29043(11) 0.2368(3) 0.61818(9) 0.0263(6) Uani 1 1 d . . . . .
H16A H 0.319400 0.298596 0.635293 0.032 Uiso 1 1 calc R U . . .
H16B H 0.297263 0.221603 0.588635 0.032 Uiso 1 1 calc R U . . .
C17 C 0.08322(11) 0.3542(3) 0.52912(8) 0.0263(6) Uani 1 1 d . . . . .
H17A H 0.061575 0.448269 0.526736 0.032 Uiso 1 1 calc R U . . .
H17B H 0.075905 0.291744 0.553458 0.032 Uiso 1 1 calc R U . . .
C18 C 0.07172(11) 0.2638(4) 0.48655(8) 0.0278(6) Uani 1 1 d . . . . .
H18A H 0.061389 0.157489 0.491587 0.033 Uiso 1 1 calc R U . . .
H18B H 0.043053 0.312449 0.465200 0.033 Uiso 1 1 calc R U . . .
C19 C 0.15587(11) 0.3409(3) 0.50253(8) 0.0222(6) Uani 1 1 d . . . . .
C20 C 0.21073(11) 0.3586(3) 0.49696(8) 0.0216(6) Uani 1 1 d . . . . .
C21 C 0.23068(12) 0.2991(3) 0.46273(8) 0.0266(6) Uani 1 1 d . . . . .
H21 H 0.208537 0.245544 0.439749 0.032 Uiso 1 1 calc R U . . .
C22 C 0.28375(12) 0.3200(3) 0.46308(9) 0.0291(7) Uani 1 1 d . . . . .
H22 H 0.298877 0.278258 0.440525 0.035 Uiso 1 1 calc R U . . .
C23 C 0.31475(12) 0.4017(3) 0.49632(8) 0.0256(6) Uani 1 1 d . . . . .
H23 H 0.351250 0.417341 0.496859 0.031 Uiso 1 1 calc R U . . .
C24 C 0.29143(10) 0.4608(3) 0.52906(8) 0.0203(6) Uani 1 1 d . . . . .
C25 C 0.31970(10) 0.5538(3) 0.56569(8) 0.0204(6) Uani 1 1 d . . . . .
C26 C 0.37197(11) 0.5999(3) 0.57095(9) 0.0258(6) Uani 1 1 d . . . . .
H26 H 0.392597 0.570883 0.550476 0.031 Uiso 1 1 calc R U . . .
C27 C 0.39359(11) 0.6887(3) 0.60649(9) 0.0285(6) Uani 1 1 d . . . . .
H27 H 0.429116 0.722995 0.610417 0.034 Uiso 1 1 calc R U . . .
C28 C 0.36313(10) 0.7270(3) 0.63617(9) 0.0247(6) Uani 1 1 d . . . . .
H28 H 0.377188 0.787155 0.660948 0.030 Uiso 1 1 calc R U . . .
C29 C 0.31152(10) 0.6753(3) 0.62882(8) 0.0197(5) Uani 1 1 d . . . . .
C30 C 0.27479(10) 0.7057(3) 0.65789(8) 0.0194(5) Uani 1 1 d . . . . .
C31 C 0.24914(11) 0.7844(4) 0.71766(9) 0.0284(7) Uani 1 1 d . . . . .
H31A H 0.239807 0.889226 0.725162 0.034 Uiso 1 1 calc R U . . .
H31B H 0.258799 0.723717 0.744653 0.034 Uiso 1 1 calc R U . . .
C32 C 0.20333(12) 0.7099(4) 0.68607(9) 0.0304(7) Uani 1 1 d . . . . .
H32A H 0.188791 0.622632 0.699861 0.037 Uiso 1 1 calc R U . . .
H32B H 0.174691 0.784556 0.675997 0.037 Uiso 1 1 calc R U . . .
Fe2 Fe 0.57339(2) 0.19555(4) 0.72003(2) 0.01711(9) Uani 1 1 d . . . . .
O5 O 0.51181(8) 0.6321(2) 0.75583(6) 0.0269(4) Uani 1 1 d . . . . .
O6 O 0.62595(7) -0.2677(2) 0.69777(6) 0.0265(4) Uani 1 1 d . . . . .
O7 O 0.41191(7) 0.0195(2) 0.69573(5) 0.0221(4) Uani 1 1 d . . . . .
O8 O 0.73399(7) 0.3777(3) 0.73040(6) 0.0314(5) Uani 1 1 d . . . . .
N9 N 0.53621(8) 0.4308(3) 0.71935(6) 0.0184(5) Uani 1 1 d . . . . .
N10 N 0.57086(8) 0.2761(3) 0.79124(6) 0.0188(5) Uani 1 1 d . . . . .
N11 N 0.60354(8) 0.0108(3) 0.77441(6) 0.0196(5) Uani 1 1 d . . . . .
N12 N 0.60024(8) -0.0206(3) 0.69017(7) 0.0217(5) Uani 1 1 d . . . . .
N13 N 0.49549(8) 0.0867(3) 0.72645(6) 0.0194(5) Uani 1 1 d . . . . .
N14 N 0.51431(8) 0.1953(2) 0.65253(6) 0.0175(4) Uani 1 1 d . . . . .
N15 N 0.60807(8) 0.3057(3) 0.66344(6) 0.0189(5) Uani 1 1 d . . . . .
N16 N 0.65983(9) 0.2711(3) 0.74488(7) 0.0237(5) Uani 1 1 d . . . . .
C33 C 0.50996(11) 0.5359(3) 0.68517(8) 0.0225(6) Uani 1 1 d . . . . .
H33A H 0.479471 0.485794 0.666172 0.027 Uiso 1 1 calc R U . . .
H33B H 0.534903 0.571321 0.667182 0.027 Uiso 1 1 calc R U . . .
C34 C 0.49175(12) 0.6690(3) 0.70995(8) 0.0281(6) Uani 1 1 d . . . . .
H34A H 0.506727 0.766649 0.702150 0.034 Uiso 1 1 calc R U . . .
H34B H 0.452725 0.676765 0.703598 0.034 Uiso 1 1 calc R U . . .
C35 C 0.53409(10) 0.4935(3) 0.75538(8) 0.0196(5) Uani 1 1 d . . . . .
C36 C 0.55481(10) 0.4180(3) 0.79696(8) 0.0198(5) Uani 1 1 d . . . . .
C37 C 0.55834(10) 0.4843(3) 0.83732(8) 0.0234(6) Uani 1 1 d . . . . .
H37 H 0.546894 0.586229 0.840103 0.028 Uiso 1 1 calc R U . . .
C38 C 0.57902(11) 0.3978(4) 0.87348(8) 0.0255(6) Uani 1 1 d . . . . .
H38 H 0.582856 0.440529 0.901697 0.031 Uiso 1 1 calc R U . . .
C39 C 0.59392(10) 0.2503(4) 0.86835(8) 0.0254(6) Uani 1 1 d . . . . .
H39 H 0.607085 0.188376 0.892967 0.031 Uiso 1 1 calc R U . . .
C40 C 0.58958(10) 0.1916(3) 0.82656(8) 0.0200(5) Uani 1 1 d . . . . .
C41 C 0.60619(10) 0.0365(3) 0.81658(8) 0.0213(6) Uani 1 1 d . . . . .
C42 C 0.62306(11) -0.0752(4) 0.84775(9) 0.0286(7) Uani 1 1 d . . . . .
H42 H 0.623431 -0.055932 0.877520 0.034 Uiso 1 1 calc R U . . .
C43 C 0.63918(12) -0.2140(4) 0.83468(9) 0.0316(7) Uani 1 1 d . . . . .
H43 H 0.651185 -0.291488 0.855473 0.038 Uiso 1 1 calc R U . . .
C44 C 0.63785(11) -0.2404(3) 0.79101(9) 0.0291(6) Uani 1 1 d . . . . .
H44 H 0.649501 -0.334723 0.781340 0.035 Uiso 1 1 calc R U . . .
C45 C 0.61902(10) -0.1251(3) 0.76207(8) 0.0216(6) Uani 1 1 d . . . . .
C46 C 0.61460(10) -0.1343(3) 0.71487(8) 0.0210(6) Uani 1 1 d . . . . .
C47 C 0.62269(12) -0.2347(3) 0.65136(9) 0.0283(6) Uani 1 1 d . . . . .
H47A H 0.599300 -0.308778 0.632945 0.034 Uiso 1 1 calc R U . . .
H47B H 0.658110 -0.238388 0.643945 0.034 Uiso 1 1 calc R U . . .
C48 C 0.59974(12) -0.0741(4) 0.64544(9) 0.0309(7) Uani 1 1 d . . . . .
H48A H 0.621742 -0.007265 0.630913 0.037 Uiso 1 1 calc R U . . .
H48B H 0.563281 -0.075886 0.627981 0.037 Uiso 1 1 calc R U . . .
C49 C 0.47368(10) 0.0238(3) 0.76251(8) 0.0229(6) Uani 1 1 d . . . . .
H49A H 0.474958 0.100485 0.785810 0.027 Uiso 1 1 calc R U . . .
H49B H 0.493584 -0.068010 0.774835 0.027 Uiso 1 1 calc R U . . .
C50 C 0.41635(11) -0.0172(4) 0.74188(8) 0.0253(6) Uani 1 1 d . . . . .
H50A H 0.409401 -0.126910 0.745862 0.030 Uiso 1 1 calc R U . . .
H50B H 0.391212 0.044234 0.754691 0.030 Uiso 1 1 calc R U . . .
C51 C 0.45875(10) 0.0807(3) 0.69278(8) 0.0184(5) Uani 1 1 d . . . . .
C52 C 0.46571(10) 0.1394(3) 0.65068(8) 0.0185(5) Uani 1 1 d . . . . .
C53 C 0.42676(11) 0.1425(3) 0.61355(8) 0.0223(6) Uani 1 1 d . . . . .
H53 H 0.392877 0.099720 0.613089 0.027 Uiso 1 1 calc R U . . .
C54 C 0.43879(11) 0.2103(3) 0.57691(8) 0.0261(6) Uani 1 1 d . . . . .
H54 H 0.412726 0.216143 0.550905 0.031 Uiso 1 1 calc R U . . .
C55 C 0.48831(11) 0.2688(3) 0.57821(8) 0.0239(6) Uani 1 1 d . . . . .
H55 H 0.496913 0.315758 0.553314 0.029 Uiso 1 1 calc R U . . .
C56 C 0.52584(10) 0.2581(3) 0.61684(8) 0.0196(5) Uani 1 1 d . . . . .
C57 C 0.58065(10) 0.3140(3) 0.62258(8) 0.0199(5) Uani 1 1 d . . . . .
C58 C 0.60347(11) 0.3677(3) 0.58889(8) 0.0239(6) Uani 1 1 d . . . . .
H58 H 0.583175 0.376026 0.560224 0.029 Uiso 1 1 calc R U . . .
C59 C 0.65586(11) 0.4083(3) 0.59804(9) 0.0269(6) Uani 1 1 d . . . . .
H59 H 0.672457 0.441339 0.575330 0.032 Uiso 1 1 calc R U . . .
C60 C 0.68467(11) 0.4014(3) 0.64027(9) 0.0254(6) Uani 1 1 d . . . . .
H60 H 0.720799 0.430612 0.647195 0.030 Uiso 1 1 calc R U . . .
C61 C 0.65884(10) 0.3504(3) 0.67177(8) 0.0201(6) Uani 1 1 d . . . . .
C62 C 0.68372(10) 0.3306(3) 0.71758(8) 0.0227(6) Uani 1 1 d . . . . .
C63 C 0.74949(11) 0.3241(4) 0.77525(9) 0.0372(8) Uani 1 1 d . . . . .
H63A H 0.765921 0.407482 0.794631 0.045 Uiso 1 1 calc R U . . .
H63B H 0.774769 0.238148 0.777380 0.045 Uiso 1 1 calc R U . . .
C64 C 0.69774(11) 0.2724(4) 0.78700(9) 0.0341(8) Uani 1 1 d . . . . .
H64A H 0.701384 0.169406 0.800218 0.041 Uiso 1 1 calc R U . . .
H64B H 0.686365 0.344800 0.807488 0.041 Uiso 1 1 calc R U . . .
Cl1 Cl 0.05350(3) 0.70329(9) 0.44021(2) 0.02965(16) Uani 1 1 d . . . . .
O9 O 0.02113(12) 0.8174(3) 0.41582(9) 0.0681(9) Uani 1 1 d . . . . .
O10 O 0.03826(10) 0.5586(3) 0.42039(8) 0.0525(7) Uani 1 1 d . . . . .
O11 O 0.10712(10) 0.7352(4) 0.43961(10) 0.0865(12) Uani 1 1 d . . . . .
O12 O 0.04557(11) 0.7062(3) 0.48348(7) 0.0583(8) Uani 1 1 d . . . . .
Cl2 Cl 0.51278(3) 0.71723(8) 0.54714(2) 0.02612(15) Uani 1 1 d . . . . .
O13 O 0.46982(8) 0.6593(3) 0.51471(6) 0.0347(5) Uani 1 1 d . . . . .
O14 O 0.56175(8) 0.6958(3) 0.53309(7) 0.0420(6) Uani 1 1 d . . . . .
O15 O 0.51448(8) 0.6356(3) 0.58698(6) 0.0392(6) Uani 1 1 d . . . . .
O16 O 0.50481(10) 0.8757(3) 0.55385(8) 0.0499(6) Uani 1 1 d . . . . .
Cl3 Cl 0.37958(3) 0.40352(10) 0.73464(2) 0.03754(19) Uani 1 1 d . . . . .
O17 O 0.40344(10) 0.3806(3) 0.69803(8) 0.0533(7) Uani 1 1 d . . . . .
O18 O 0.41412(13) 0.3547(4) 0.77348(9) 0.0781(10) Uani 1 1 d . . . . .
O19 O 0.36922(16) 0.5600(4) 0.73844(8) 0.0934(13) Uani 1 1 d . . . . .
O20 O 0.33355(12) 0.3117(5) 0.72874(9) 0.0933(12) Uani 1 1 d . . . . .
Cl4 Cl 0.75058(3) 0.03638(9) 0.61600(2) 0.03122(17) Uani 1 1 d . . . . .
O21 O 0.73972(12) 0.1472(4) 0.58213(8) 0.0755(10) Uani 1 1 d . . . . .
O22 O 0.80087(9) -0.0309(3) 0.61539(7) 0.0428(6) Uani 1 1 d . . . . .
O23 O 0.75160(9) 0.1090(3) 0.65684(6) 0.0411(6) Uani 1 1 d . . . . .
O24 O 0.71110(12) -0.0764(4) 0.60987(11) 0.0922(13) Uani 1 1 d . . . . .
N17 N 0.32635(11) 0.0022(4) 0.53963(9) 0.0479(8) Uani 1 1 d . . . . .
C65 C 0.35095(12) -0.0200(4) 0.51424(10) 0.0334(7) Uani 1 1 d . . . . .
C66 C 0.38323(13) -0.0477(4) 0.48225(11) 0.0449(9) Uani 1 1 d . . . . .
H66A H 0.361763 -0.096918 0.456680 0.067 Uiso 1 1 calc R U . . .
H66B H 0.412859 -0.114416 0.494750 0.067 Uiso 1 1 calc R U . . .
H66C H 0.396865 0.049645 0.473744 0.067 Uiso 1 1 calc R U . . .

loop_
_atom_site_aniso_label
_atom_site_aniso_U_11
_atom_site_aniso_U_22
_atom_site_aniso_U_33
_atom_site_aniso_U_23
_atom_site_aniso_U_13
_atom_site_aniso_U_12
Fe1 0.01892(19) 0.0157(2) 0.01664(17) 0.00035(14) 0.00526(14) 0.00057(15)
O1 0.0313(11) 0.0206(11) 0.0374(11) 0.0109(9) 0.0138(9) 0.0055(9)
O2 0.0286(11) 0.0241(12) 0.0436(12) 0.0169(9) 0.0147(9) 0.0086(9)
O3 0.0314(11) 0.0267(12) 0.0168(9) -0.0030(8) 0.0008(8) -0.0065(9)
O4 0.0270(10) 0.0254(11) 0.0197(9) -0.0049(8) 0.0029(8) -0.0010(9)
N1 0.0215(11) 0.0167(12) 0.0219(11) 0.0028(9) 0.0065(9) 0.0013(9)
N2 0.0191(11) 0.0201(12) 0.0164(10) -0.0013(8) 0.0032(8) 0.0012(9)
N3 0.0200(11) 0.0198(12) 0.0174(10) 0.0008(9) 0.0038(8) 0.0004(9)
N4 0.0209(11) 0.0190(12) 0.0194(10) 0.0005(9) 0.0047(9) 0.0024(9)
N5 0.0240(12) 0.0184(12) 0.0174(10) 0.0005(9) 0.0044(9) -0.0014(9)
N6 0.0268(12) 0.0151(12) 0.0172(10) 0.0024(8) 0.0056(9) 0.0012(9)
N7 0.0227(11) 0.0142(12) 0.0192(10) 0.0023(8) 0.0041(9) 0.0002(9)
N8 0.0215(12) 0.0208(13) 0.0205(11) -0.0020(9) 0.0046(9) 0.0009(9)
C1 0.0275(15) 0.0241(16) 0.0314(15) 0.0076(12) 0.0114(12) 0.0018(12)
C2 0.0297(16) 0.0282(18) 0.0406(17) 0.0108(13) 0.0163(13) 0.0020(13)
C3 0.0256(14) 0.0155(14) 0.0212(12) 0.0022(10) 0.0025(11) -0.0007(11)
C4 0.0250(14) 0.0178(14) 0.0188(12) -0.0011(10) 0.0031(10) 0.0003(11)
C5 0.0297(15) 0.0196(15) 0.0281(14) 0.0010(11) 0.0061(12) 0.0075(12)
C6 0.0293(16) 0.0285(17) 0.0323(15) 0.0025(12) 0.0108(12) 0.0106(13)
C7 0.0230(14) 0.0314(17) 0.0235(13) 0.0006(12) 0.0081(11) 0.0041(13)
C8 0.0195(13) 0.0226(15) 0.0160(12) -0.0009(10) 0.0025(10) 0.0007(11)
C9 0.0208(13) 0.0205(14) 0.0135(11) -0.0013(10) 0.0027(10) 0.0007(11)
C10 0.0208(14) 0.0289(16) 0.0191(12) -0.0018(11) 0.0058(10) -0.0024(12)
C11 0.0271(15) 0.0284(17) 0.0197(13) 0.0017(11) 0.0076(11) -0.0068(12)
C12 0.0300(15) 0.0219(16) 0.0221(13) 0.0047(11) 0.0055(11) 0.0006(12)
C13 0.0228(14) 0.0195(15) 0.0162(12) 0.0021(10) 0.0022(10) -0.0001(11)
C14 0.0224(14) 0.0156(14) 0.0220(13) 0.0015(10) 0.0053(10) 0.0020(11)
C15 0.0313(17) 0.0336(19) 0.0510(19) 0.0183(15) 0.0218(15) 0.0133(14)
C16 0.0229(14) 0.0214(16) 0.0359(15) 0.0072(12) 0.0089(12) 0.0069(12)
C17 0.0253(15) 0.0271(17) 0.0252(14) -0.0012(12) 0.0020(11) -0.0044(12)
C18 0.0303(16) 0.0288(17) 0.0219(13) -0.0002(12) -0.0005(11) -0.0066(13)
C19 0.0311(15) 0.0173(15) 0.0168(12) 0.0018(10) 0.0012(11) -0.0029(12)
C20 0.0342(16) 0.0134(14) 0.0172(12) 0.0020(10) 0.0050(11) -0.0023(11)
C21 0.0418(17) 0.0213(16) 0.0184(13) -0.0004(11) 0.0102(12) -0.0037(13)
C22 0.0466(19) 0.0228(16) 0.0228(14) -0.0008(11) 0.0189(13) 0.0000(14)
C23 0.0316(16) 0.0227(16) 0.0265(14) 0.0021(11) 0.0151(12) 0.0016(12)
C24 0.0263(14) 0.0157(14) 0.0210(12) 0.0042(10) 0.0094(11) 0.0017(11)
C25 0.0251(14) 0.0150(14) 0.0222(13) 0.0035(10) 0.0072(11) 0.0031(11)
C26 0.0244(15) 0.0264(17) 0.0295(14) 0.0045(12) 0.0122(12) 0.0018(12)
C27 0.0195(14) 0.0294(17) 0.0366(16) 0.0023(13) 0.0061(12) -0.0031(12)
C28 0.0223(14) 0.0219(16) 0.0284(14) -0.0009(11) 0.0014(11) -0.0008(12)
C29 0.0206(13) 0.0161(14) 0.0213(12) 0.0019(10) 0.0018(10) 0.0014(11)
C30 0.0257(14) 0.0132(14) 0.0178(12) -0.0011(10) 0.0005(10) 0.0013(11)
C31 0.0312(16) 0.0327(18) 0.0230(13) -0.0042(12) 0.0094(12) -0.0025(13)
C32 0.0313(16) 0.0367(19) 0.0260(14) -0.0103(13) 0.0122(12) -0.0045(14)
Fe2 0.01815(19) 0.0187(2) 0.01418(16) 0.00124(14) 0.00264(13) 0.00047(16)
O5 0.0352(11) 0.0215(11) 0.0225(9) -0.0019(8) 0.0018(8) 0.0077(9)
O6 0.0281(11) 0.0205(11) 0.0300(10) -0.0051(8) 0.0035(8) 0.0030(8)
O7 0.0198(9) 0.0254(11) 0.0215(9) 0.0006(8) 0.0054(7) -0.0042(8)
O8 0.0200(10) 0.0442(14) 0.0290(10) -0.0011(9) 0.0025(8) -0.0073(9)
N9 0.0187(11) 0.0185(12) 0.0177(10) 0.0032(8) 0.0029(8) 0.0002(9)
N10 0.0194(11) 0.0208(13) 0.0164(10) 0.0012(9) 0.0041(8) -0.0005(9)
N11 0.0192(11) 0.0188(12) 0.0195(10) 0.0032(9) 0.0010(8) 0.0017(9)
N12 0.0215(12) 0.0232(13) 0.0204(11) -0.0004(9) 0.0042(9) 0.0019(10)
N13 0.0218(11) 0.0186(12) 0.0179(10) 0.0003(9) 0.0040(9) -0.0001(9)
N14 0.0175(11) 0.0176(12) 0.0176(10) -0.0003(9) 0.0040(8) 0.0028(9)
N15 0.0222(11) 0.0173(12) 0.0178(10) -0.0006(9) 0.0054(8) 0.0014(9)
N16 0.0222(12) 0.0286(14) 0.0197(11) -0.0006(9) 0.0025(9) -0.0031(10)
C33 0.0258(14) 0.0217(15) 0.0192(12) 0.0041(11) 0.0027(11) 0.0024(12)
C34 0.0358(17) 0.0218(16) 0.0246(14) 0.0016(11) 0.0014(12) 0.0052(13)
C35 0.0191(13) 0.0169(14) 0.0228(13) -0.0001(10) 0.0042(10) -0.0001(11)
C36 0.0178(13) 0.0225(15) 0.0195(12) -0.0003(10) 0.0044(10) -0.0007(11)
C37 0.0205(14) 0.0277(16) 0.0231(13) -0.0048(11) 0.0068(11) -0.0025(12)
C38 0.0252(15) 0.0349(18) 0.0169(12) -0.0059(11) 0.0054(11) -0.0032(13)
C39 0.0219(14) 0.0374(18) 0.0160(12) 0.0034(11) 0.0016(10) -0.0021(13)
C40 0.0166(13) 0.0249(15) 0.0184(12) 0.0035(11) 0.0036(10) -0.0018(11)
C41 0.0167(13) 0.0256(16) 0.0207(12) 0.0048(11) 0.0019(10) 0.0000(11)
C42 0.0274(15) 0.0343(18) 0.0230(13) 0.0089(12) 0.0025(11) 0.0028(13)
C43 0.0308(16) 0.0297(18) 0.0330(15) 0.0159(13) 0.0029(12) 0.0034(13)
C44 0.0287(16) 0.0220(16) 0.0356(16) 0.0069(12) 0.0045(12) 0.0047(12)
C45 0.0188(13) 0.0200(15) 0.0253(13) 0.0021(11) 0.0026(10) -0.0013(11)
C46 0.0162(13) 0.0201(15) 0.0262(13) -0.0048(11) 0.0031(10) 0.0000(11)
C47 0.0309(16) 0.0264(17) 0.0280(14) -0.0060(12) 0.0070(12) 0.0026(13)
C48 0.0389(18) 0.0309(18) 0.0227(14) -0.0029(12) 0.0055(12) 0.0087(14)
C49 0.0248(14) 0.0254(16) 0.0198(12) 0.0004(11) 0.0077(11) -0.0032(12)
C50 0.0268(15) 0.0302(17) 0.0200(13) 0.0002(11) 0.0077(11) -0.0057(13)
C51 0.0178(13) 0.0154(14) 0.0230(13) -0.0027(10) 0.0066(10) -0.0012(10)
C52 0.0203(13) 0.0176(14) 0.0164(12) -0.0032(10) 0.0009(10) 0.0025(11)
C53 0.0212(14) 0.0213(15) 0.0234(13) -0.0007(11) 0.0023(11) -0.0030(11)
C54 0.0274(15) 0.0283(17) 0.0197(13) -0.0007(11) -0.0024(11) 0.0012(13)
C55 0.0300(15) 0.0250(16) 0.0163(12) 0.0006(11) 0.0036(11) 0.0002(12)
C56 0.0238(14) 0.0177(14) 0.0175(12) -0.0023(10) 0.0045(10) 0.0005(11)
C57 0.0243(14) 0.0184(14) 0.0176(12) 0.0000(10) 0.0055(10) 0.0042(11)
C58 0.0315(16) 0.0215(15) 0.0198(13) 0.0034(11) 0.0079(11) 0.0040(12)
C59 0.0322(16) 0.0248(16) 0.0274(14) 0.0055(12) 0.0147(12) 0.0010(13)
C60 0.0226(14) 0.0244(16) 0.0312(15) 0.0000(12) 0.0102(11) 0.0000(12)
C61 0.0186(13) 0.0171(14) 0.0254(13) -0.0030(10) 0.0060(10) -0.0003(11)
C62 0.0178(13) 0.0232(16) 0.0274(14) -0.0025(11) 0.0054(11) -0.0009(11)
C63 0.0241(15) 0.058(2) 0.0262(15) 0.0007(14) -0.0022(12) -0.0042(15)
C64 0.0225(15) 0.054(2) 0.0238(14) 0.0024(14) -0.0008(11) -0.0093(14)
Cl1 0.0284(4) 0.0345(4) 0.0251(3) 0.0017(3) 0.0032(3) -0.0035(3)
O9 0.095(2) 0.0313(16) 0.0632(17) 0.0189(13) -0.0179(15) -0.0013(15)
O10 0.0638(17) 0.0276(14) 0.0569(15) -0.0048(11) -0.0093(13) -0.0005(12)
O11 0.0319(14) 0.152(3) 0.080(2) -0.064(2) 0.0206(14) -0.0295(18)
O12 0.0686(18) 0.079(2) 0.0291(12) -0.0013(12) 0.0153(12) -0.0183(16)
Cl2 0.0268(3) 0.0305(4) 0.0204(3) 0.0031(3) 0.0034(3) 0.0009(3)
O13 0.0305(11) 0.0489(15) 0.0229(10) -0.0038(9) 0.0009(8) -0.0061(10)
O14 0.0288(12) 0.0556(16) 0.0448(13) 0.0068(11) 0.0151(10) -0.0010(11)
O15 0.0379(12) 0.0552(16) 0.0236(10) 0.0148(10) 0.0043(9) 0.0007(11)
O16 0.0597(16) 0.0288(14) 0.0555(15) -0.0076(11) -0.0017(12) 0.0074(12)
Cl3 0.0436(5) 0.0391(5) 0.0326(4) 0.0022(3) 0.0140(3) 0.0100(4)
O17 0.0652(17) 0.0454(16) 0.0613(16) -0.0112(13) 0.0413(14) -0.0052(13)
O18 0.101(2) 0.060(2) 0.0588(17) 0.0229(15) -0.0167(16) 0.0194(18)
O19 0.178(4) 0.056(2) 0.0443(16) -0.0017(14) 0.0179(19) 0.069(2)
O20 0.0536(18) 0.170(4) 0.0639(19) -0.005(2) 0.0305(15) -0.032(2)
Cl4 0.0271(4) 0.0390(5) 0.0280(3) -0.0063(3) 0.0067(3) -0.0017(3)
O21 0.085(2) 0.098(3) 0.0490(16) 0.0344(16) 0.0280(15) 0.0486(19)
O22 0.0383(13) 0.0456(15) 0.0431(13) -0.0104(11) 0.0047(10) 0.0157(11)
O23 0.0512(14) 0.0400(15) 0.0324(11) -0.0132(10) 0.0092(10) 0.0081(11)
O24 0.082(2) 0.107(3) 0.105(2) -0.070(2) 0.0604(19) -0.069(2)
N17 0.0391(17) 0.056(2) 0.0459(17) -0.0112(15) 0.0014(14) -0.0131(15)
C65 0.0331(17) 0.0263(18) 0.0355(16) -0.0043(13) -0.0053(14) -0.0049(14)
C66 0.0392(19) 0.047(2) 0.0463(19) -0.0047(16) 0.0043(15) 0.0036(17)

loop_
_atom_type_symbol
_atom_type_description
_atom_type_scat_dispersion_real
_atom_type_scat_dispersion_imag
_atom_type_scat_source
C C 0.0033 0.0016 'International Tables Vol C Tables 4.2.6.8 and 6.1.1.4'
H H 0.0000 0.0000 'International Tables Vol C Tables 4.2.6.8 and 6.1.1.4'
Cl Cl 0.1484 0.1585 'International Tables Vol C Tables 4.2.6.8 and 6.1.1.4'
Fe Fe 0.3463 0.8444 'International Tables Vol C Tables 4.2.6.8 and 6.1.1.4'
N N 0.0061 0.0033 'International Tables Vol C Tables 4.2.6.8 and 6.1.1.4'
O O 0.0106 0.0060 'International Tables Vol C Tables 4.2.6.8 and 6.1.1.4'

loop_
_geom_angle_atom_site_label_1
_geom_angle_atom_site_label_2
_geom_angle_atom_site_label_3
_geom_angle
_geom_angle_site_symmetry_1
_geom_angle_site_symmetry_3
_geom_angle_publ_flag
N1 Fe1 N2 70.13(8) . . ?
N1 Fe1 N3 135.77(8) . . ?
N1 Fe1 N5 90.93(8) . . ?
N1 Fe1 N6 77.89(8) . . ?
N1 Fe1 N7 80.18(8) . . ?
N1 Fe1 N8 96.07(8) . . ?
N2 Fe1 N3 65.92(8) . . ?
N2 Fe1 N6 136.33(7) . . ?
N2 Fe1 N7 133.17(8) . . ?
N3 Fe1 N6 134.08(8) . . ?
N3 Fe1 N7 135.79(7) . . ?
N4 Fe1 N1 154.34(8) . . ?
N4 Fe1 N2 135.53(8) . . ?
N4 Fe1 N3 69.76(8) . . ?
N4 Fe1 N5 93.21(8) . . ?
N4 Fe1 N6 79.83(7) . . ?
N4 Fe1 N7 79.16(8) . . ?
N4 Fe1 N8 90.76(8) . . ?
N5 Fe1 N2 81.51(8) . . ?
N5 Fe1 N3 78.18(7) . . ?
N5 Fe1 N6 69.86(8) . . ?
N5 Fe1 N7 135.53(7) . . ?
N5 Fe1 N8 155.02(8) . . ?
N7 Fe1 N6 65.67(7) . . ?
N8 Fe1 N2 78.44(7) . . ?
N8 Fe1 N3 80.12(8) . . ?
N8 Fe1 N6 135.06(8) . . ?
N8 Fe1 N7 69.42(7) . . ?
C3 O1 C2 104.7(2) . . ?
C14 O2 C15 105.1(2) . . ?
C19 O3 C18 105.22(19) . . ?
C30 O4 C31 105.0(2) . . ?
C1 N1 Fe1 136.15(17) . . ?
C3 N1 Fe1 117.35(17) . . ?
C3 N1 C1 106.5(2) . . ?
C4 N2 Fe1 117.07(17) . . ?
C8 N2 Fe1 123.50(18) . . ?
C8 N2 C4 119.0(2) . . ?
C9 N3 Fe1 122.74(17) . . ?
C13 N3 Fe1 117.48(17) . . ?
C13 N3 C9 118.9(2) . . ?
C14 N4 Fe1 118.35(18) . . ?
C14 N4 C16 106.6(2) . . ?
C16 N4 Fe1 135.07(17) . . ?
C17 N5 Fe1 135.62(16) . . ?
C19 N5 Fe1 117.74(18) . . ?
C19 N5 C17 106.5(2) . . ?
C20 N6 Fe1 117.71(17) . . ?
C20 N6 C24 119.0(2) . . ?
C24 N6 Fe1 123.23(17) . . ?
C25 N7 Fe1 123.29(17) . . ?
C29 N7 Fe1 118.45(16) . . ?
C29 N7 C25 118.3(2) . . ?
C30 N8 Fe1 117.43(17) . . ?
C30 N8 C32 106.1(2) . . ?
C32 N8 Fe1 136.49(17) . . ?
N1 C1 H1A 111.0 . . ?
N1 C1 H1B 111.0 . . ?
N1 C1 C2 104.0(2) . . ?
H1A C1 H1B 109.0 . . ?
C2 C1 H1A 111.0 . . ?
C2 C1 H1B 111.0 . . ?
O1 C2 C1 104.4(2) . . ?
O1 C2 H2A 110.9 . . ?
O1 C2 H2B 110.9 . . ?
C1 C2 H2A 110.9 . . ?
C1 C2 H2B 110.9 . . ?
H2A C2 H2B 108.9 . . ?
O1 C3 C4 118.6(2) . . ?
N1 C3 O1 119.6(2) . . ?
N1 C3 C4 121.8(2) . . ?
N2 C4 C3 112.2(2) . . ?
N2 C4 C5 123.0(2) . . ?
C5 C4 C3 124.7(3) . . ?
C4 C5 H5 121.2 . . ?
C6 C5 C4 117.5(3) . . ?
C6 C5 H5 121.2 . . ?
C5 C6 H6 120.0 . . ?
C5 C6 C7 120.0(3) . . ?
C7 C6 H6 120.0 . . ?
C6 C7 H7 120.6 . . ?
C6 C7 C8 118.7(3) . . ?
C8 C7 H7 120.6 . . ?
N2 C8 C7 121.6(3) . . ?
N2 C8 C9 113.5(2) . . ?
C7 C8 C9 124.9(2) . . ?
N3 C9 C8 113.1(2) . . ?
N3 C9 C10 121.7(3) . . ?
C10 C9 C8 125.2(2) . . ?
C9 C10 H10 120.5 . . ?
C11 C10 C9 119.0(3) . . ?
C11 C10 H10 120.5 . . ?
C10 C11 H11 120.2 . . ?
C10 C11 C12 119.6(3) . . ?
C12 C11 H11 120.2 . . ?
C11 C12 H12 121.2 . . ?
C13 C12 C11 117.6(3) . . ?
C13 C12 H12 121.2 . . ?
N3 C13 C12 123.2(2) . . ?
N3 C13 C14 111.8(2) . . ?
C12 C13 C14 125.1(3) . . ?
O2 C14 C13 119.2(2) . . ?
N4 C14 O2 119.1(2) . . ?
N4 C14 C13 121.7(2) . . ?
O2 C15 H15A 110.9 . . ?
O2 C15 H15B 110.9 . . ?
O2 C15 C16 104.4(2) . . ?
H15A C15 H15B 108.9 . . ?
C16 C15 H15A 110.9 . . ?
C16 C15 H15B 110.9 . . ?
N4 C16 C15 104.1(2) . . ?
N4 C16 H16A 110.9 . . ?
N4 C16 H16B 110.9 . . ?
C15 C16 H16A 110.9 . . ?
C15 C16 H16B 110.9 . . ?
H16A C16 H16B 109.0 . . ?
N5 C17 H17A 110.9 . . ?
N5 C17 H17B 110.9 . . ?
N5 C17 C18 104.1(2) . . ?
H17A C17 H17B 109.0 . . ?
C18 C17 H17A 110.9 . . ?
C18 C17 H17B 110.9 . . ?
O3 C18 C17 104.3(2) . . ?
O3 C18 H18A 110.9 . . ?
O3 C18 H18B 110.9 . . ?
C17 C18 H18A 110.9 . . ?
C17 C18 H18B 110.9 . . ?
H18A C18 H18B 108.9 . . ?
O3 C19 C20 118.0(2) . . ?
N5 C19 O3 119.7(2) . . ?
N5 C19 C20 122.3(2) . . ?
N6 C20 C19 112.3(2) . . ?
N6 C20 C21 122.8(3) . . ?
C21 C20 C19 124.9(2) . . ?
C20 C21 H21 121.0 . . ?
C22 C21 C20 118.0(3) . . ?
C22 C21 H21 121.0 . . ?
C21 C22 H22 120.1 . . ?
C21 C22 C23 119.8(2) . . ?
C23 C22 H22 120.1 . . ?
C22 C23 H23 120.6 . . ?
C22 C23 C24 118.7(3) . . ?
C24 C23 H23 120.6 . . ?
N6 C24 C23 121.6(3) . . ?
N6 C24 C25 114.2(2) . . ?
C23 C24 C25 124.2(2) . . ?
N7 C25 C24 113.5(2) . . ?
N7 C25 C26 121.8(2) . . ?
C26 C25 C24 124.7(2) . . ?
C25 C26 H26 120.5 . . ?
C27 C26 C25 118.9(2) . . ?
C27 C26 H26 120.5 . . ?
C26 C27 H27 120.3 . . ?
C28 C27 C26 119.4(3) . . ?
C28 C27 H27 120.3 . . ?
C27 C28 H28 121.0 . . ?
C27 C28 C29 118.1(3) . . ?
C29 C28 H28 121.0 . . ?
N7 C29 C28 123.4(2) . . ?
N7 C29 C30 112.6(2) . . ?
C28 C29 C30 124.0(2) . . ?
O4 C30 C29 118.2(2) . . ?
N8 C30 O4 119.7(2) . . ?
N8 C30 C29 122.1(2) . . ?
O4 C31 H31A 110.9 . . ?
O4 C31 H31B 110.9 . . ?
O4 C31 C32 104.4(2) . . ?
H31A C31 H31B 108.9 . . ?
C32 C31 H31A 110.9 . . ?
C32 C31 H31B 110.9 . . ?
N8 C32 C31 104.2(2) . . ?
N8 C32 H32A 110.9 . . ?
N8 C32 H32B 110.9 . . ?
C31 C32 H32A 110.9 . . ?
C31 C32 H32B 110.9 . . ?
H32A C32 H32B 108.9 . . ?
N9 Fe2 N10 69.22(7) . . ?
N9 Fe2 N11 134.66(7) . . ?
N9 Fe2 N12 155.69(7) . . ?
N9 Fe2 N13 90.03(8) . . ?
N9 Fe2 N14 78.24(7) . . ?
N9 Fe2 N15 81.18(7) . . ?
N9 Fe2 N16 96.99(8) . . ?
N10 Fe2 N11 65.62(8) . . ?
N12 Fe2 N10 135.00(8) . . ?
N12 Fe2 N11 69.40(8) . . ?
N12 Fe2 N14 79.82(7) . . ?
N12 Fe2 N15 80.45(8) . . ?
N12 Fe2 N16 91.31(8) . . ?
N13 Fe2 N10 81.13(7) . . ?
N13 Fe2 N11 79.46(7) . . ?
N13 Fe2 N12 92.15(8) . . ?
N13 Fe2 N14 69.83(7) . . ?
N13 Fe2 N15 135.90(7) . . ?
N13 Fe2 N16 154.63(7) . . ?
N14 Fe2 N10 136.00(7) . . ?
N14 Fe2 N11 135.26(8) . . ?
N14 Fe2 N15 66.07(7) . . ?
N15 Fe2 N10 133.04(8) . . ?
N15 Fe2 N11 134.88(7) . . ?
N16 Fe2 N10 78.70(7) . . ?
N16 Fe2 N11 78.29(8) . . ?
N16 Fe2 N14 135.46(7) . . ?
N16 Fe2 N15 69.43(7) . . ?
C35 O5 C34 104.76(19) . . ?
C46 O6 C47 104.7(2) . . ?
C51 O7 C50 105.33(19) . . ?
C62 O8 C63 104.5(2) . . ?
C33 N9 Fe2 134.85(16) . . ?
C35 N9 Fe2 118.54(17) . . ?
C35 N9 C33 106.6(2) . . ?
C36 N10 Fe2 118.37(16) . . ?
C36 N10 C40 118.2(2) . . ?
C40 N10 Fe2 123.12(18) . . ?
C41 N11 Fe2 123.13(18) . . ?
C41 N11 C45 118.7(2) . . ?
C45 N11 Fe2 118.15(16) . . ?
C46 N12 Fe2 118.24(17) . . ?
C46 N12 C48 106.2(2) . . ?
C48 N12 Fe2 135.14(18) . . ?
C49 N13 Fe2 135.20(16) . . ?
C51 N13 Fe2 117.93(17) . . ?
C51 N13 C49 106.8(2) . . ?
C52 N14 Fe2 118.13(15) . . ?
C56 N14 Fe2 122.96(17) . . ?
C56 N14 C52 118.7(2) . . ?
C57 N15 Fe2 122.68(17) . . ?
C57 N15 C61 118.5(2) . . ?
C61 N15 Fe2 118.55(16) . . ?
C62 N16 Fe2 117.32(18) . . ?
C62 N16 C64 106.2(2) . . ?
C64 N16 Fe2 136.47(17) . . ?
N9 C33 H33A 110.9 . . ?
N9 C33 H33B 110.9 . . ?
N9 C33 C34 104.4(2) . . ?
H33A C33 H33B 108.9 . . ?
C34 C33 H33A 110.9 . . ?
C34 C33 H33B 110.9 . . ?
O5 C34 C33 104.5(2) . . ?
O5 C34 H34A 110.9 . . ?
O5 C34 H34B 110.9 . . ?
C33 C34 H34A 110.9 . . ?
C33 C34 H34B 110.9 . . ?
H34A C34 H34B 108.9 . . ?
O5 C35 C36 118.5(2) . . ?
N9 C35 O5 119.7(2) . . ?
N9 C35 C36 121.8(2) . . ?
N10 C36 C35 111.5(2) . . ?
N10 C36 C37 123.4(2) . . ?
C37 C36 C35 125.1(3) . . ?
C36 C37 H37 121.0 . . ?
C38 C37 C36 118.0(3) . . ?
C38 C37 H37 121.0 . . ?
C37 C38 H38 120.3 . . ?
C39 C38 C37 119.5(2) . . ?
C39 C38 H38 120.3 . . ?
C38 C39 H39 120.4 . . ?
C38 C39 C40 119.2(3) . . ?
C40 C39 H39 120.4 . . ?
N10 C40 C39 121.6(3) . . ?
N10 C40 C41 113.7(2) . . ?
C39 C40 C41 124.6(2) . . ?
N11 C41 C40 114.1(2) . . ?
N11 C41 C42 121.9(3) . . ?
C42 C41 C40 124.0(2) . . ?
C41 C42 H42 120.6 . . ?
C43 C42 C41 118.8(3) . . ?
C43 C42 H42 120.6 . . ?
C42 C43 H43 120.1 . . ?
C42 C43 C44 119.7(3) . . ?
C44 C43 H43 120.1 . . ?
C43 C44 H44 121.1 . . ?
C45 C44 C43 117.8(3) . . ?
C45 C44 H44 121.1 . . ?
N11 C45 C44 123.0(2) . . ?
N11 C45 C46 112.1(2) . . ?
C44 C45 C46 124.9(3) . . ?
O6 C46 C45 118.3(2) . . ?
N12 C46 O6 119.8(2) . . ?
N12 C46 C45 121.9(2) . . ?
O6 C47 H47A 110.9 . . ?
O6 C47 H47B 110.9 . . ?
O6 C47 C48 104.2(2) . . ?
H47A C47 H47B 108.9 . . ?
C48 C47 H47A 110.9 . . ?
C48 C47 H47B 110.9 . . ?
N12 C48 C47 104.3(2) . . ?
N12 C48 H48A 110.9 . . ?
N12 C48 H48B 110.9 . . ?
C47 C48 H48A 110.9 . . ?
C47 C48 H48B 110.9 . . ?
H48A C48 H48B 108.9 . . ?
N13 C49 H49A 110.9 . . ?
N13 C49 H49B 110.9 . . ?
N13 C49 C50 104.4(2) . . ?
H49A C49 H49B 108.9 . . ?
C50 C49 H49A 110.9 . . ?
C50 C49 H49B 110.9 . . ?
O7 C50 C49 104.03(19) . . ?
O7 C50 H50A 111.0 . . ?
O7 C50 H50B 111.0 . . ?
C49 C50 H50A 111.0 . . ?
C49 C50 H50B 111.0 . . ?
H50A C50 H50B 109.0 . . ?
O7 C51 C52 118.6(2) . . ?
N13 C51 O7 119.3(2) . . ?
N13 C51 C52 122.0(2) . . ?
N14 C52 C51 112.0(2) . . ?
N14 C52 C53 123.2(2) . . ?
C53 C52 C51 124.8(2) . . ?
C52 C53 H53 121.2 . . ?
C52 C53 C54 117.7(3) . . ?
C54 C53 H53 121.2 . . ?
C53 C54 H54 120.0 . . ?
C55 C54 C53 120.0(2) . . ?
C55 C54 H54 120.0 . . ?
C54 C55 H55 120.7 . . ?
C54 C55 C56 118.7(2) . . ?
C56 C55 H55 120.7 . . ?
N14 C56 C55 121.7(2) . . ?
N14 C56 C57 113.9(2) . . ?
C55 C56 C57 124.4(2) . . ?
N15 C57 C56 114.1(2) . . ?
N15 C57 C58 121.7(2) . . ?
C58 C57 C56 124.2(2) . . ?
C57 C58 H58 120.7 . . ?
C59 C58 C57 118.6(2) . . ?
C59 C58 H58 120.7 . . ?
C58 C59 H59 119.8 . . ?
C58 C59 C60 120.3(2) . . ?
C60 C59 H59 119.8 . . ?
C59 C60 H60 121.3 . . ?
C61 C60 C59 117.4(3) . . ?
C61 C60 H60 121.3 . . ?
N15 C61 C60 123.4(2) . . ?
N15 C61 C62 112.0(2) . . ?
C60 C61 C62 124.5(2) . . ?
O8 C62 C61 117.6(2) . . ?
N16 C62 O8 119.8(2) . . ?
N16 C62 C61 122.6(2) . . ?
O8 C63 H63A 110.9 . . ?
O8 C63 H63B 110.9 . . ?
O8 C63 C64 104.3(2) . . ?
H63A C63 H63B 108.9 . . ?
C64 C63 H63A 110.9 . . ?
C64 C63 H63B 110.9 . . ?
N16 C64 C63 103.8(2) . . ?
N16 C64 H64A 111.0 . . ?
N16 C64 H64B 111.0 . . ?
C63 C64 H64A 111.0 . . ?
C63 C64 H64B 111.0 . . ?
H64A C64 H64B 109.0 . . ?
O9 Cl1 O10 107.84(15) . . ?
O11 Cl1 O9 108.9(2) . . ?
O11 Cl1 O10 110.61(18) . . ?
O11 Cl1 O12 109.96(16) . . ?
O12 Cl1 O9 108.77(18) . . ?
O12 Cl1 O10 110.71(16) . . ?
O14 Cl2 O13 109.70(13) . . ?
O14 Cl2 O15 109.32(13) . . ?
O15 Cl2 O13 109.02(13) . . ?
O16 Cl2 O13 109.54(14) . . ?
O16 Cl2 O14 109.65(15) . . ?
O16 Cl2 O15 109.60(15) . . ?
O18 Cl3 O17 110.62(19) . . ?
O19 Cl3 O17 109.07(18) . . ?
O19 Cl3 O18 108.44(19) . . ?
O19 Cl3 O20 113.3(2) . . ?
O20 Cl3 O17 107.66(17) . . ?
O20 Cl3 O18 107.8(2) . . ?
O21 Cl4 O22 108.17(15) . . ?
O21 Cl4 O23 109.50(17) . . ?
O23 Cl4 O22 110.12(13) . . ?
O24 Cl4 O21 110.4(2) . . ?
O24 Cl4 O22 110.21(19) . . ?
O24 Cl4 O23 108.47(15) . . ?
N17 C65 C66 179.0(3) . . ?
C65 C66 H66A 109.5 . . ?
C65 C66 H66B 109.5 . . ?
C65 C66 H66C 109.5 . . ?
H66A C66 H66B 109.5 . . ?
H66A C66 H66C 109.5 . . ?
H66B C66 H66C 109.5 . . ?

loop_
_geom_bond_atom_site_label_1
_geom_bond_atom_site_label_2
_geom_bond_distance
_geom_bond_site_symmetry_2
_geom_bond_publ_flag
Fe1 N1 2.261(2) . ?
Fe1 N2 2.341(2) . ?
Fe1 N3 2.356(2) . ?
Fe1 N4 2.248(2) . ?
Fe1 N5 2.283(2) . ?
Fe1 N6 2.365(2) . ?
Fe1 N7 2.365(2) . ?
Fe1 N8 2.309(2) . ?
O1 C2 1.471(3) . ?
O1 C3 1.342(3) . ?
O2 C14 1.343(3) . ?
O2 C15 1.466(3) . ?
O3 C18 1.467(3) . ?
O3 C19 1.345(3) . ?
O4 C30 1.342(3) . ?
O4 C31 1.463(3) . ?
N1 C1 1.475(3) . ?
N1 C3 1.270(3) . ?
N2 C4 1.334(3) . ?
N2 C8 1.333(3) . ?
N3 C9 1.339(3) . ?
N3 C13 1.336(3) . ?
N4 C14 1.276(3) . ?
N4 C16 1.476(3) . ?
N5 C17 1.484(3) . ?
N5 C19 1.268(3) . ?
N6 C20 1.337(3) . ?
N6 C24 1.338(3) . ?
N7 C25 1.348(3) . ?
N7 C29 1.333(3) . ?
N8 C30 1.275(3) . ?
N8 C32 1.481(3) . ?
C1 H1A 0.9900 . ?
C1 H1B 0.9900 . ?
C1 C2 1.523(4) . ?
C2 H2A 0.9900 . ?
C2 H2B 0.9900 . ?
C3 C4 1.465(4) . ?
C4 C5 1.388(4) . ?
C5 H5 0.9500 . ?
C5 C6 1.378(4) . ?
C6 H6 0.9500 . ?
C6 C7 1.379(4) . ?
C7 H7 0.9500 . ?
C7 C8 1.392(4) . ?
C8 C9 1.485(4) . ?
C9 C10 1.386(4) . ?
C10 H10 0.9500 . ?
C10 C11 1.382(4) . ?
C11 H11 0.9500 . ?
C11 C12 1.391(4) . ?
C12 H12 0.9500 . ?
C12 C13 1.383(4) . ?
C13 C14 1.461(4) . ?
C15 H15A 0.9900 . ?
C15 H15B 0.9900 . ?
C15 C16 1.523(4) . ?
C16 H16A 0.9900 . ?
C16 H16B 0.9900 . ?
C17 H17A 0.9900 . ?
C17 H17B 0.9900 . ?
C17 C18 1.532(4) . ?
C18 H18A 0.9900 . ?
C18 H18B 0.9900 . ?
C19 C20 1.472(4) . ?
C20 C21 1.387(4) . ?
C21 H21 0.9500 . ?
C21 C22 1.381(4) . ?
C22 H22 0.9500 . ?
C22 C23 1.382(4) . ?
C23 H23 0.9500 . ?
C23 C24 1.394(4) . ?
C24 C25 1.478(4) . ?
C25 C26 1.387(4) . ?
C26 H26 0.9500 . ?
C26 C27 1.384(4) . ?
C27 H27 0.9500 . ?
C27 C28 1.379(4) . ?
C28 H28 0.9500 . ?
C28 C29 1.383(4) . ?
C29 C30 1.470(4) . ?
C31 H31A 0.9900 . ?
C31 H31B 0.9900 . ?
C31 C32 1.529(4) . ?
C32 H32A 0.9900 . ?
C32 H32B 0.9900 . ?
Fe2 N9 2.271(2) . ?
Fe2 N10 2.363(2) . ?
Fe2 N11 2.369(2) . ?
Fe2 N12 2.283(2) . ?
Fe2 N13 2.273(2) . ?
Fe2 N14 2.351(2) . ?
Fe2 N15 2.356(2) . ?
Fe2 N16 2.309(2) . ?
O5 C34 1.468(3) . ?
O5 C35 1.345(3) . ?
O6 C46 1.343(3) . ?
O6 C47 1.474(3) . ?
O7 C50 1.469(3) . ?
O7 C51 1.344(3) . ?
O8 C62 1.345(3) . ?
O8 C63 1.464(3) . ?
N9 C33 1.472(3) . ?
N9 C35 1.271(3) . ?
N10 C36 1.334(3) . ?
N10 C40 1.341(3) . ?
N11 C41 1.334(3) . ?
N11 C45 1.338(3) . ?
N12 C46 1.271(3) . ?
N12 C48 1.481(3) . ?
N13 C49 1.473(3) . ?
N13 C51 1.272(3) . ?
N14 C52 1.338(3) . ?
N14 C56 1.337(3) . ?
N15 C57 1.338(3) . ?
N15 C61 1.343(3) . ?
N16 C62 1.267(3) . ?
N16 C64 1.480(3) . ?
C33 H33A 0.9900 . ?
C33 H33B 0.9900 . ?
C33 C34 1.528(4) . ?
C34 H34A 0.9900 . ?
C34 H34B 0.9900 . ?
C35 C36 1.467(3) . ?
C36 C37 1.383(3) . ?
C37 H37 0.9500 . ?
C37 C38 1.381(4) . ?
C38 H38 0.9500 . ?
C38 C39 1.367(4) . ?
C39 H39 0.9500 . ?
C39 C40 1.395(4) . ?
C40 C41 1.478(4) . ?
C41 C42 1.391(4) . ?
C42 H42 0.9500 . ?
C42 C43 1.374(4) . ?
C43 H43 0.9500 . ?
C43 C44 1.387(4) . ?
C44 H44 0.9500 . ?
C44 C45 1.381(4) . ?
C45 C46 1.469(4) . ?
C47 H47A 0.9900 . ?
C47 H47B 0.9900 . ?
C47 C48 1.523(4) . ?
C48 H48A 0.9900 . ?
C48 H48B 0.9900 . ?
C49 H49A 0.9900 . ?
C49 H49B 0.9900 . ?
C49 C50 1.535(4) . ?
C50 H50A 0.9900 . ?
C50 H50B 0.9900 . ?
C51 C52 1.466(3) . ?
C52 C53 1.379(3) . ?
C53 H53 0.9500 . ?
C53 C54 1.387(4) . ?
C54 H54 0.9500 . ?
C54 C55 1.372(4) . ?
C55 H55 0.9500 . ?
C55 C56 1.396(3) . ?
C56 C57 1.475(4) . ?
C57 C58 1.395(3) . ?
C58 H58 0.9500 . ?
C58 C59 1.373(4) . ?
C59 H59 0.9500 . ?
C59 C60 1.387(4) . ?
C60 H60 0.9500 . ?
C60 C61 1.377(4) . ?
C61 C62 1.465(4) . ?
C63 H63A 0.9900 . ?
C63 H63B 0.9900 . ?
C63 C64 1.527(4) . ?
C64 H64A 0.9900 . ?
C64 H64B 0.9900 . ?
Cl1 O9 1.424(3) . ?
Cl1 O10 1.432(2) . ?
Cl1 O11 1.417(3) . ?
Cl1 O12 1.418(2) . ?
Cl2 O13 1.440(2) . ?
Cl2 O14 1.435(2) . ?
Cl2 O15 1.436(2) . ?
Cl2 O16 1.425(2) . ?
Cl3 O17 1.427(2) . ?
Cl3 O18 1.425(3) . ?
Cl3 O19 1.406(3) . ?
Cl3 O20 1.416(3) . ?
Cl4 O21 1.426(3) . ?
Cl4 O22 1.431(2) . ?
Cl4 O23 1.430(2) . ?
Cl4 O24 1.405(3) . ?
N17 C65 1.134(4) . ?
C65 C66 1.452(5) . ?
C66 H66A 0.9800 . ?
C66 H66B 0.9800 . ?
C66 H66C 0.9800 . ?

loop_
_geom_torsion_atom_site_label_1
_geom_torsion_atom_site_label_2
_geom_torsion_atom_site_label_3
_geom_torsion_atom_site_label_4
_geom_torsion
_geom_torsion_site_symmetry_1
_geom_torsion_site_symmetry_2
_geom_torsion_site_symmetry_3
_geom_torsion_site_symmetry_4
_geom_torsion_publ_flag
Fe1 N1 C1 C2 -173.4(2) . . . . ?
Fe1 N1 C3 O1 176.58(18) . . . . ?
Fe1 N1 C3 C4 -5.7(3) . . . . ?
Fe1 N2 C4 C3 11.4(3) . . . . ?
Fe1 N2 C4 C5 -170.7(2) . . . . ?
Fe1 N2 C8 C7 171.03(19) . . . . ?
Fe1 N2 C8 C9 -7.9(3) . . . . ?
Fe1 N3 C9 C8 -11.6(3) . . . . ?
Fe1 N3 C9 C10 167.78(18) . . . . ?
Fe1 N3 C13 C12 -170.8(2) . . . . ?
Fe1 N3 C13 C14 9.4(3) . . . . ?
Fe1 N4 C14 O2 177.15(17) . . . . ?
Fe1 N4 C14 C13 -3.7(3) . . . . ?
Fe1 N4 C16 C15 -172.7(2) . . . . ?
Fe1 N5 C17 C18 178.31(19) . . . . ?
Fe1 N5 C19 O3 -177.37(18) . . . . ?
Fe1 N5 C19 C20 2.9(3) . . . . ?
Fe1 N6 C20 C19 0.3(3) . . . . ?
Fe1 N6 C20 C21 -178.5(2) . . . . ?
Fe1 N6 C24 C23 176.96(19) . . . . ?
Fe1 N6 C24 C25 -3.3(3) . . . . ?
Fe1 N7 C25 C24 -1.7(3) . . . . ?
Fe1 N7 C25 C26 177.8(2) . . . . ?
Fe1 N7 C29 C28 -177.2(2) . . . . ?
Fe1 N7 C29 C30 2.6(3) . . . . ?
Fe1 N8 C30 O4 178.57(17) . . . . ?
Fe1 N8 C30 C29 -1.3(3) . . . . ?
Fe1 N8 C32 C31 176.7(2) . . . . ?
O1 C3 C4 N2 173.7(2) . . . . ?
O1 C3 C4 C5 -4.2(4) . . . . ?
O2 C15 C16 N4 -8.6(3) . . . . ?
O3 C19 C20 N6 178.1(2) . . . . ?
O3 C19 C20 C21 -3.1(4) . . . . ?
O4 C31 C32 N8 7.4(3) . . . . ?
N1 C1 C2 O1 -8.7(3) . . . . ?
N1 C3 C4 N2 -4.1(4) . . . . ?
N1 C3 C4 C5 178.1(3) . . . . ?
N2 C4 C5 C6 -0.9(4) . . . . ?
N2 C8 C9 N3 12.0(3) . . . . ?
N2 C8 C9 C10 -167.3(2) . . . . ?
N3 C9 C10 C11 2.6(4) . . . . ?
N3 C13 C14 O2 175.1(2) . . . . ?
N3 C13 C14 N4 -4.1(4) . . . . ?
N5 C17 C18 O3 -3.8(3) . . . . ?
N5 C19 C20 N6 -2.2(4) . . . . ?
N5 C19 C20 C21 176.6(3) . . . . ?
N6 C20 C21 C22 1.4(4) . . . . ?
N6 C24 C25 N7 3.1(3) . . . . ?
N6 C24 C25 C26 -176.4(3) . . . . ?
N7 C25 C26 C27 -0.4(4) . . . . ?
N7 C29 C30 O4 179.2(2) . . . . ?
N7 C29 C30 N8 -0.9(4) . . . . ?
C1 N1 C3 O1 -4.7(3) . . . . ?
C1 N1 C3 C4 173.1(2) . . . . ?
C2 O1 C3 N1 -1.3(3) . . . . ?
C2 O1 C3 C4 -179.1(2) . . . . ?
C3 O1 C2 C1 6.3(3) . . . . ?
C3 N1 C1 C2 8.1(3) . . . . ?
C3 C4 C5 C6 176.7(3) . . . . ?
C4 N2 C8 C7 -1.4(4) . . . . ?
C4 N2 C8 C9 179.6(2) . . . . ?
C4 C5 C6 C7 -1.2(4) . . . . ?
C5 C6 C7 C8 1.9(4) . . . . ?
C6 C7 C8 N2 -0.6(4) . . . . ?
C6 C7 C8 C9 178.2(3) . . . . ?
C7 C8 C9 N3 -166.9(2) . . . . ?
C7 C8 C9 C10 13.8(4) . . . . ?
C8 N2 C4 C3 -175.7(2) . . . . ?
C8 N2 C4 C5 2.2(4) . . . . ?
C8 C9 C10 C11 -178.2(2) . . . . ?
C9 N3 C13 C12 -0.9(4) . . . . ?
C9 N3 C13 C14 179.3(2) . . . . ?
C9 C10 C11 C12 -1.2(4) . . . . ?
C10 C11 C12 C13 -1.0(4) . . . . ?
C11 C12 C13 N3 2.1(4) . . . . ?
C11 C12 C13 C14 -178.1(2) . . . . ?
C12 C13 C14 O2 -4.7(4) . . . . ?
C12 C13 C14 N4 176.1(3) . . . . ?
C13 N3 C9 C8 179.1(2) . . . . ?
C13 N3 C9 C10 -1.5(4) . . . . ?
C14 O2 C15 C16 7.3(3) . . . . ?
C14 N4 C16 C15 6.9(3) . . . . ?
C15 O2 C14 N4 -3.3(3) . . . . ?
C15 O2 C14 C13 177.5(2) . . . . ?
C16 N4 C14 O2 -2.5(3) . . . . ?
C16 N4 C14 C13 176.7(2) . . . . ?
C17 N5 C19 O3 -1.1(3) . . . . ?
C17 N5 C19 C20 179.2(2) . . . . ?
C18 O3 C19 N5 -1.5(3) . . . . ?
C18 O3 C19 C20 178.2(2) . . . . ?
C19 O3 C18 C17 3.2(3) . . . . ?
C19 N5 C17 C18 3.1(3) . . . . ?
C19 C20 C21 C22 -177.2(3) . . . . ?
C20 N6 C24 C23 -1.8(4) . . . . ?
C20 N6 C24 C25 177.9(2) . . . . ?
C20 C21 C22 C23 -1.7(4) . . . . ?
C21 C22 C23 C24 0.3(4) . . . . ?
C22 C23 C24 N6 1.5(4) . . . . ?
C22 C23 C24 C25 -178.2(3) . . . . ?
C23 C24 C25 N7 -177.2(2) . . . . ?
C23 C24 C25 C26 3.3(4) . . . . ?
C24 N6 C20 C19 179.1(2) . . . . ?
C24 N6 C20 C21 0.3(4) . . . . ?
C24 C25 C26 C27 179.1(3) . . . . ?
C25 N7 C29 C28 1.7(4) . . . . ?
C25 N7 C29 C30 -178.5(2) . . . . ?
C25 C26 C27 C28 1.1(4) . . . . ?
C26 C27 C28 C29 -0.5(4) . . . . ?
C27 C28 C29 N7 -1.0(4) . . . . ?
C27 C28 C29 C30 179.3(3) . . . . ?
C28 C29 C30 O4 -1.0(4) . . . . ?
C28 C29 C30 N8 178.9(3) . . . . ?
C29 N7 C25 C24 179.4(2) . . . . ?
C29 N7 C25 C26 -1.0(4) . . . . ?
C30 O4 C31 C32 -7.6(3) . . . . ?
C30 N8 C32 C31 -4.5(3) . . . . ?
C31 O4 C30 N8 5.5(3) . . . . ?
C31 O4 C30 C29 -174.7(2) . . . . ?
C32 N8 C30 O4 -0.5(3) . . . . ?
C32 N8 C30 C29 179.7(2) . . . . ?
Fe2 N9 C33 C34 176.06(18) . . . . ?
Fe2 N9 C35 O5 -179.37(17) . . . . ?
Fe2 N9 C35 C36 -0.1(3) . . . . ?
Fe2 N10 C36 C35 8.0(3) . . . . ?
Fe2 N10 C36 C37 -171.1(2) . . . . ?
Fe2 N10 C40 C39 171.37(19) . . . . ?
Fe2 N10 C40 C41 -6.7(3) . . . . ?
Fe2 N11 C41 C40 -1.1(3) . . . . ?
Fe2 N11 C41 C42 178.7(2) . . . . ?
Fe2 N11 C45 C44 179.2(2) . . . . ?
Fe2 N11 C45 C46 0.5(3) . . . . ?
Fe2 N12 C46 O6 173.86(17) . . . . ?
Fe2 N12 C46 C45 -5.8(3) . . . . ?
Fe2 N12 C48 C47 -177.80(19) . . . . ?
Fe2 N13 C49 C50 175.40(19) . . . . ?
Fe2 N13 C51 O7 -178.82(17) . . . . ?
Fe2 N13 C51 C52 0.8(3) . . . . ?
Fe2 N14 C52 C51 -2.3(3) . . . . ?
Fe2 N14 C52 C53 175.7(2) . . . . ?
Fe2 N14 C56 C55 -174.0(2) . . . . ?
Fe2 N14 C56 C57 5.6(3) . . . . ?
Fe2 N15 C57 C56 4.0(3) . . . . ?
Fe2 N15 C57 C58 -174.4(2) . . . . ?
Fe2 N15 C61 C60 173.1(2) . . . . ?
Fe2 N15 C61 C62 -3.9(3) . . . . ?
Fe2 N16 C62 O8 179.47(19) . . . . ?
Fe2 N16 C62 C61 -0.8(4) . . . . ?
Fe2 N16 C64 C63 173.6(2) . . . . ?
O5 C35 C36 N10 173.9(2) . . . . ?
O5 C35 C36 C37 -7.0(4) . . . . ?
O6 C47 C48 N12 9.0(3) . . . . ?
O7 C51 C52 N14 -179.4(2) . . . . ?
O7 C51 C52 C53 2.7(4) . . . . ?
O8 C63 C64 N16 11.6(3) . . . . ?
N9 C33 C34 O5 3.1(3) . . . . ?
N9 C35 C36 N10 -5.4(4) . . . . ?
N9 C35 C36 C37 173.7(3) . . . . ?
N10 C36 C37 C38 -0.8(4) . . . . ?
N10 C40 C41 N11 4.8(3) . . . . ?
N10 C40 C41 C42 -174.9(2) . . . . ?
N11 C41 C42 C43 2.3(4) . . . . ?
N11 C45 C46 O6 -176.2(2) . . . . ?
N11 C45 C46 N12 3.5(4) . . . . ?
N13 C49 C50 O7 2.6(3) . . . . ?
N13 C51 C52 N14 1.0(4) . . . . ?
N13 C51 C52 C53 -176.9(3) . . . . ?
N14 C52 C53 C54 -1.5(4) . . . . ?
N14 C56 C57 N15 -6.0(3) . . . . ?
N14 C56 C57 C58 172.4(3) . . . . ?
N15 C57 C58 C59 2.0(4) . . . . ?
N15 C61 C62 O8 -177.1(2) . . . . ?
N15 C61 C62 N16 3.1(4) . . . . ?
C33 N9 C35 O5 -1.6(3) . . . . ?
C33 N9 C35 C36 177.7(2) . . . . ?
C34 O5 C35 N9 3.7(3) . . . . ?
C34 O5 C35 C36 -175.6(2) . . . . ?
C35 O5 C34 C33 -3.9(3) . . . . ?
C35 N9 C33 C34 -1.2(3) . . . . ?
C35 C36 C37 C38 -179.8(2) . . . . ?
C36 N10 C40 C39 -1.9(4) . . . . ?
C36 N10 C40 C41 179.9(2) . . . . ?
C36 C37 C38 C39 -1.6(4) . . . . ?
C37 C38 C39 C40 2.1(4) . . . . ?
C38 C39 C40 N10 -0.4(4) . . . . ?
C38 C39 C40 C41 177.5(2) . . . . ?
C39 C40 C41 N11 -173.2(2) . . . . ?
C39 C40 C41 C42 7.0(4) . . . . ?
C40 N10 C36 C35 -178.3(2) . . . . ?
C40 N10 C36 C37 2.5(4) . . . . ?
C40 C41 C42 C43 -177.9(3) . . . . ?
C41 N11 C45 C44 -0.2(4) . . . . ?
C41 N11 C45 C46 -179.0(2) . . . . ?
C41 C42 C43 C44 -0.6(4) . . . . ?
C42 C43 C44 C45 -1.3(4) . . . . ?
C43 C44 C45 N11 1.8(4) . . . . ?
C43 C44 C45 C46 -179.6(3) . . . . ?
C44 C45 C46 O6 5.1(4) . . . . ?
C44 C45 C46 N12 -175.2(3) . . . . ?
C45 N11 C41 C40 178.3(2) . . . . ?
C45 N11 C41 C42 -1.9(4) . . . . ?
C46 O6 C47 C48 -8.7(3) . . . . ?
C46 N12 C48 C47 -6.2(3) . . . . ?
C47 O6 C46 N12 5.5(3) . . . . ?
C47 O6 C46 C45 -174.8(2) . . . . ?
C48 N12 C46 O6 0.5(3) . . . . ?
C48 N12 C46 C45 -179.1(2) . . . . ?
C49 N13 C51 O7 -1.9(3) . . . . ?
C49 N13 C51 C52 177.7(2) . . . . ?
C50 O7 C51 N13 3.7(3) . . . . ?
C50 O7 C51 C52 -175.9(2) . . . . ?
C51 O7 C50 C49 -3.6(3) . . . . ?
C51 N13 C49 C50 -0.7(3) . . . . ?
C51 C52 C53 C54 176.2(3) . . . . ?
C52 N14 C56 C55 1.1(4) . . . . ?
C52 N14 C56 C57 -179.3(2) . . . . ?
C52 C53 C54 C55 1.2(4) . . . . ?
C53 C54 C55 C56 0.2(4) . . . . ?
C54 C55 C56 N14 -1.4(4) . . . . ?
C54 C55 C56 C57 179.0(3) . . . . ?
C55 C56 C57 N15 173.7(3) . . . . ?
C55 C56 C57 C58 -8.0(4) . . . . ?
C56 N14 C52 C51 -177.6(2) . . . . ?
C56 N14 C52 C53 0.4(4) . . . . ?
C56 C57 C58 C59 -176.2(3) . . . . ?
C57 N15 C61 C60 -1.5(4) . . . . ?
C57 N15 C61 C62 -178.5(2) . . . . ?
C57 C58 C59 C60 -2.5(4) . . . . ?
C58 C59 C60 C61 1.0(4) . . . . ?
C59 C60 C61 N15 1.0(4) . . . . ?
C59 C60 C61 C62 177.6(3) . . . . ?
C60 C61 C62 O8 6.0(4) . . . . ?
C60 C61 C62 N16 -173.8(3) . . . . ?
C61 N15 C57 C56 178.4(2) . . . . ?
C61 N15 C57 C58 -0.1(4) . . . . ?
C62 O8 C63 C64 -11.3(3) . . . . ?
C62 N16 C64 C63 -7.8(3) . . . . ?
C63 O8 C62 N16 7.3(4) . . . . ?
C63 O8 C62 C61 -172.5(3) . . . . ?
C64 N16 C62 O8 0.6(4) . . . . ?
C64 N16 C62 C61 -179.7(3) . . . . ?
